data_4027257
loop_
_publ_author_name
'Bharat P. Gurale'
'Mysore S. Shashidhar'
'Rajesh G. Gonnade'

_publ_section_title
;
 Synthesis of the Aminocyclitol Units of (-)-Hygromycin A and
 Methoxyhygromycin from myo-Inositol
;
_journal_name_full 'Journal of Organic Chemistry'
_journal_page_first 5801
_journal_page_last 5807
_journal_paper_doi 10.1021/jo300444b
_journal_volume 77
_journal_year 2012
_chemical_absolute_configuration syn
_chemical_formula_moiety 'C31 H31 N3 O8'
_chemical_formula_sum 'C31 H31 N3 O8'
_chemical_formula_weight 573.59
_chemical_name_systematic
; 
 ? 
;
_space_group_IT_number 4
_symmetry_cell_setting monoclinic
_symmetry_space_group_name_Hall 'P 2yb'
_symmetry_space_group_name_H-M 'P 1 21 1'
_atom_sites_solution_hydrogens geom
_atom_sites_solution_primary direct
_atom_sites_solution_secondary difmap
_audit_creation_method SHELXL-97
_cell_angle_alpha 90.00
_cell_angle_beta 93.580(3)
_cell_angle_gamma 90.00
_cell_formula_units_Z 4
_cell_length_a 7.4388(5)
_cell_length_b 26.4633(17)
_cell_length_c 14.6237(10)
_cell_measurement_reflns_used 5848
_cell_measurement_temperature 100(2)
_cell_measurement_theta_max 19.389
_cell_measurement_theta_min 2.698
_cell_volume 2873.1(3)
_computing_cell_refinement 'BRUKER SAINT'
_computing_data_collection 'BRUKER SMART'
_computing_data_reduction 'BRUKER SAINT'
_computing_molecular_graphics 'SHELXTL, ORTEP3,MERCURY1.2.1'
_computing_publication_material 'SHELXTL, PLATON'
_computing_structure_refinement 'SHELXL-97 (Sheldrick, 1997)'
_computing_structure_solution 'SHELXS-97 (Sheldrick, 1990)'
_diffrn_ambient_temperature 100(2)
_diffrn_measured_fraction_theta_full 0.799
_diffrn_measured_fraction_theta_max 0.799
_diffrn_measurement_device 'BRUKER SMART APEX'
_diffrn_measurement_device_type 'CCD Area Detector'
_diffrn_measurement_method 'Omega and phi Scan'
_diffrn_radiation_monochromator graphite
_diffrn_radiation_source 'fine-focus sealed tube'
_diffrn_radiation_type MoK\a
_diffrn_radiation_wavelength 0.71073
_diffrn_reflns_av_R_equivalents 0.0248
_diffrn_reflns_av_sigmaI/netI 0.0392
_diffrn_reflns_limit_h_max 7
_diffrn_reflns_limit_h_min -7
_diffrn_reflns_limit_k_max 31
_diffrn_reflns_limit_k_min -28
_diffrn_reflns_limit_l_max 15
_diffrn_reflns_limit_l_min -16
_diffrn_reflns_number 16623
_diffrn_reflns_theta_full 25.00
_diffrn_reflns_theta_max 25.00
_diffrn_reflns_theta_min 1.59
_exptl_absorpt_coefficient_mu 0.097
_exptl_absorpt_correction_T_max 0.9954
_exptl_absorpt_correction_T_min 0.9747
_exptl_absorpt_correction_type multi-scan
_exptl_absorpt_process_details 'Bruker SADABS'
_exptl_crystal_colour colourless
_exptl_crystal_density_diffrn 1.326
_exptl_crystal_description needle
_exptl_crystal_F_000 1208
_exptl_crystal_size_max 0.27
_exptl_crystal_size_mid 0.07
_exptl_crystal_size_min 0.05
_refine_diff_density_max 0.155
_refine_diff_density_min -0.251
_refine_diff_density_rms 0.034
_refine_ls_abs_structure_details 'Flack H D (1983), Acta Cryst. A39, 876-881'
_refine_ls_abs_structure_Flack -0.1(8)
_refine_ls_extinction_coef 0.0027(4)
_refine_ls_extinction_expression Fc^*^=kFc[1+0.001xFc^2^\l^3^/sin(2\q)]^-1/4^
_refine_ls_extinction_method SHELXL
_refine_ls_goodness_of_fit_ref 1.047
_refine_ls_hydrogen_treatment constr
_refine_ls_matrix_type full
_refine_ls_number_parameters 799
_refine_ls_number_reflns 6962
_refine_ls_number_restraints 115
_refine_ls_restrained_S_all 1.046
_refine_ls_R_factor_all 0.0527
_refine_ls_R_factor_gt 0.0375
_refine_ls_shift/su_max 0.000
_refine_ls_shift/su_mean 0.000
_refine_ls_structure_factor_coef Fsqd
_refine_ls_weighting_details 'calc w=1/[\s^2^(Fo^2^)+(0.0385P)^2^+0.3767P] where P=(Fo^2^+2Fc^2^)/3'
_refine_ls_weighting_scheme calc
_refine_ls_wR_factor_gt 0.0752
_refine_ls_wR_factor_ref 0.0821
_reflns_number_gt 5841
_reflns_number_total 6962
_reflns_threshold_expression >2sigma(I)
_cod_data_source_file jo300444b_si_006.cif
_cod_data_source_block compound_18
_cod_database_code 4027257

loop_
_symmetry_equiv_pos_as_xyz
'x, y, z'
'-x, y+1/2, -z'

loop_
_atom_site_label
_atom_site_type_symbol
_atom_site_fract_x
_atom_site_fract_y
_atom_site_fract_z
_atom_site_U_iso_or_equiv
_atom_site_adp_type
_atom_site_occupancy
_atom_site_symmetry_multiplicity
_atom_site_calc_flag
_atom_site_refinement_flags
_atom_site_disorder_assembly
_atom_site_disorder_group
O1 O 0.0263(3) 0.82958(8) 0.28225(14) 0.0495(6) Uani 1 1 d . . .
O3 O 0.3973(3) 0.82974(7) 0.56411(14) 0.0424(5) Uani 1 1 d . . .
O4 O 0.1724(3) 0.73765(8) 0.61413(15) 0.0524(6) Uani 1 1 d . . .
O5 O 0.0297(3) 0.71016(8) 0.48032(15) 0.0509(6) Uani 1 1 d . . .
O6 O -0.1881(3) 0.75457(7) 0.35106(14) 0.0431(6) Uani 1 1 d . . .
O7 O -0.4148(3) 0.81092(9) 0.33352(15) 0.0540(6) Uani 1 1 d . . .
O8 O -0.3879(3) 0.68016(7) 0.28995(15) 0.0433(5) Uani 1 1 d . . .
O9 O -0.5018(3) 0.69695(9) 0.42466(16) 0.0641(7) Uani 1 1 d . . .
N1 N 0.1044(6) 0.87928(15) 0.4571(3) 0.0461(11) Uani 1 1 d . . .
N2 N 0.1610(6) 0.90455(16) 0.4704(3) 0.0429(11) Uani 1 1 d . . .
N3 N 0.2365(6) 0.9492(2) 0.4966(3) 0.1057(14) Uani 1 1 d . . .
C1 C 0.0864(4) 0.80230(12) 0.3624(2) 0.0412(8) Uani 1 1 d . . .
H1 H 0.1499 0.7710 0.3439 0.049 Uiso 1 1 calc R . .
C2 C 0.2126(4) 0.83302(11) 0.4269(2) 0.0387(8) Uani 1 1 d . . .
H2 H 0.3191 0.8445 0.3939 0.046 Uiso 1 1 calc R . .
C3 C 0.2741(4) 0.80075(11) 0.5080(2) 0.0362(8) Uani 1 1 d . . .
H3 H 0.3403 0.7710 0.4848 0.043 Uiso 1 1 calc R . .
C4 C 0.1178(4) 0.78109(11) 0.5607(2) 0.0406(8) Uani 1 1 d . . .
H4 H 0.0722 0.8082 0.6009 0.049 Uiso 1 1 calc R . .
C5 C -0.0361(4) 0.75952(12) 0.4986(2) 0.0435(8) Uani 1 1 d . . .
H5 H -0.1470 0.7568 0.5336 0.052 Uiso 1 1 calc R . .
C6 C -0.0795(4) 0.78765(12) 0.4107(2) 0.0415(8) Uani 1 1 d . . .
H6 H -0.1500 0.8187 0.4237 0.050 Uiso 1 1 calc R . .
C7 C 0.1431(5) 0.82415(15) 0.2092(2) 0.0607(10) Uani 1 1 d . . .
H7A H 0.1324 0.7896 0.1833 0.073 Uiso 1 1 calc R . .
H7B H 0.2696 0.8295 0.2323 0.073 Uiso 1 1 calc R . .
C8 C 0.0906(5) 0.86279(13) 0.1360(2) 0.0497(10) Uani 1 1 d . . .
C9 C -0.0588(6) 0.89339(13) 0.1391(2) 0.0548(10) Uani 1 1 d . . .
H9 H -0.1339 0.8907 0.1891 0.066 Uiso 1 1 calc R . .
C10 C -0.1004(7) 0.92796(13) 0.0701(3) 0.0716(12) Uani 1 1 d . . .
H10 H -0.2024 0.9493 0.0733 0.086 Uiso 1 1 calc R . .
C11 C 0.0059(10) 0.93132(18) -0.0030(3) 0.0935(16) Uani 1 1 d . . .
H11 H -0.0237 0.9547 -0.0509 0.112 Uiso 1 1 calc R . .
C12 C 0.1534(8) 0.9014(2) -0.0071(3) 0.0873(15) Uani 1 1 d . . .
H12 H 0.2272 0.9040 -0.0576 0.105 Uiso 1 1 calc R . .
C13 C 0.1969(6) 0.86656(16) 0.0628(3) 0.0719(12) Uani 1 1 d . . .
H13 H 0.2999 0.8456 0.0597 0.086 Uiso 1 1 calc R . .
C14 C 0.5067(5) 0.80142(12) 0.6267(2) 0.0532(9) Uani 1 1 d . . .
H14A H 0.5547 0.7717 0.5952 0.064 Uiso 1 1 calc R . .
H14B H 0.4337 0.7891 0.6765 0.064 Uiso 1 1 calc R . .
C15 C 0.6604(4) 0.83282(12) 0.6668(2) 0.0434(9) Uani 1 1 d . . .
C16 C 0.7433(5) 0.86956(12) 0.6186(2) 0.0491(9) Uani 1 1 d . . .
H16 H 0.7022 0.8761 0.5569 0.059 Uiso 1 1 calc R . .
C17 C 0.8833(5) 0.89682(14) 0.6573(3) 0.0584(10) Uani 1 1 d . . .
H17 H 0.9368 0.9227 0.6231 0.070 Uiso 1 1 calc R . .
C18 C 0.9475(5) 0.88725(15) 0.7453(3) 0.0613(10) Uani 1 1 d . . .
H18 H 1.0459 0.9062 0.7719 0.074 Uiso 1 1 calc R . .
C19 C 0.8702(6) 0.85064(14) 0.7944(3) 0.0688(12) Uani 1 1 d . . .
H19 H 0.9153 0.8436 0.8552 0.083 Uiso 1 1 calc R . .
C20 C 0.7254(5) 0.82353(13) 0.7557(3) 0.0661(11) Uani 1 1 d . . .
H20 H 0.6702 0.7983 0.7907 0.079 Uiso 1 1 calc R . .
C21 C 0.1180(5) 0.69411(13) 0.5633(3) 0.0593(10) Uani 1 1 d . . .
H21A H 0.2244 0.6733 0.5508 0.071 Uiso 1 1 calc R . .
H21B H 0.0356 0.6734 0.5985 0.071 Uiso 1 1 calc R . .
C22 C -0.3512(5) 0.77009(13) 0.3200(2) 0.0412(8) Uani 1 1 d . . .
C23 C -0.4441(4) 0.73004(11) 0.2603(2) 0.0417(9) Uani 1 1 d . . .
H23 H -0.5772 0.7331 0.2653 0.050 Uiso 1 1 calc R . .
C24 C -0.4042(4) 0.73434(12) 0.1610(2) 0.0386(8) Uani 1 1 d . . .
C25 C -0.4666(4) 0.69758(12) 0.0996(2) 0.0478(9) Uani 1 1 d . . .
H25 H -0.5359 0.6702 0.1204 0.057 Uiso 1 1 calc R . .
C26 C -0.4294(5) 0.70026(13) 0.0084(2) 0.0496(9) Uani 1 1 d . . .
H26 H -0.4738 0.6749 -0.0331 0.060 Uiso 1 1 calc R . .
C27 C -0.3285(5) 0.73943(14) -0.0223(2) 0.0510(9) Uani 1 1 d . . .
H27 H -0.3009 0.7409 -0.0848 0.061 Uiso 1 1 calc R . .
C28 C -0.2675(5) 0.77655(13) 0.0376(2) 0.0559(10) Uani 1 1 d . . .
H28 H -0.1998 0.8041 0.0163 0.067 Uiso 1 1 calc R . .
C29 C -0.3046(5) 0.77378(12) 0.1285(2) 0.0501(9) Uani 1 1 d . . .
H29 H -0.2609 0.7994 0.1696 0.060 Uiso 1 1 calc R . .
C30 C -0.4237(5) 0.66856(13) 0.3773(3) 0.0490(9) Uani 1 1 d . . .
C31 C -0.3483(5) 0.61878(12) 0.4047(2) 0.0581(10) Uani 1 1 d . . .
H31A H -0.2165 0.6206 0.4084 0.087 Uiso 1 1 calc R . .
H31B H -0.3886 0.5933 0.3592 0.087 Uiso 1 1 calc R . .
H31C H -0.3898 0.6094 0.4647 0.087 Uiso 1 1 calc R . .
O1' O 0.4743(3) 0.03493(8) 0.02150(14) 0.0408(5) Uani 1 1 d . . .
O3' O 0.2113(4) 0.02302(10) 0.31644(16) 0.0663(7) Uani 1 1 d . . .
O4' O 0.4208(3) 0.11710(9) 0.36131(16) 0.0591(7) Uani 1 1 d . A .
O5' O 0.5130(3) 0.14813(8) 0.22488(16) 0.0542(6) Uani 1 1 d . A .
O6' O 0.7096(3) 0.10779(7) 0.09371(14) 0.0408(5) Uani 1 1 d . A .
O7' O 0.9526(3) 0.05763(9) 0.08780(15) 0.0541(6) Uani 1 1 d . A .
O8' O 0.8806(3) 0.18600(7) 0.03509(15) 0.0438(6) Uani 1 1 d . . .
O9' O 1.0116(3) 0.17422(10) 0.17556(17) 0.0622(7) Uani 1 1 d . . .
N1' N 0.4740(7) -0.02301(17) 0.1943(3) 0.0477(13) Uani 1 1 d . A .
N2' N 0.4396(8) -0.04442(16) 0.2207(4) 0.081(2) Uani 1 1 d . . .
N3' N 0.3805(8) -0.0836(2) 0.2767(4) 0.150(2) Uani 1 1 d . . .
C1' C 0.4425(4) 0.05781(11) 0.1067(2) 0.0353(8) Uani 1 1 d . A .
H1' H 0.3678 0.0888 0.0948 0.042 Uiso 1 1 calc R . .
C2' C 0.3457(4) 0.02350(11) 0.1697(2) 0.0384(8) Uani 1 1 d . . .
H2' H 0.2318 0.0111 0.1373 0.046 Uiso 1 1 calc R A .
C3' C 0.3006(4) 0.05341(13) 0.2540(2) 0.0457(9) Uani 1 1 d . A .
H3' H 0.2191 0.0819 0.2340 0.055 Uiso 1 1 calc R . .
C4' C 0.4678(4) 0.07531(12) 0.3049(2) 0.0417(8) Uani 1 1 d . . .
H4' H 0.5313 0.0486 0.3431 0.050 Uiso 1 1 calc R A .
C5' C 0.5967(5) 0.10015(11) 0.2428(2) 0.0437(9) Uani 1 1 d . A .
H5' H 0.7163 0.1051 0.2768 0.052 Uiso 1 1 calc R . .
C6' C 0.6221(4) 0.07339(11) 0.1529(2) 0.0383(8) Uani 1 1 d . . .
H6' H 0.6992 0.0428 0.1643 0.046 Uiso 1 1 calc R A .
C7' C 0.3305(4) 0.04352(12) -0.0456(2) 0.0431(8) Uani 1 1 d . . .
H7'1 H 0.3239 0.0800 -0.0608 0.052 Uiso 1 1 calc R . .
H7'2 H 0.2151 0.0335 -0.0206 0.052 Uiso 1 1 calc R . .
C8' C 0.3581(4) 0.01393(11) -0.1301(2) 0.0378(8) Uani 1 1 d . . .
C9' C 0.4852(5) -0.02393(12) -0.1330(2) 0.0490(9) Uani 1 1 d . . .
H9' H 0.5611 -0.0312 -0.0800 0.059 Uiso 1 1 calc R . .
C10' C 0.5030(5) -0.05144(14) -0.2126(3) 0.0617(11) Uani 1 1 d . . .
H10' H 0.5912 -0.0774 -0.2140 0.074 Uiso 1 1 calc R . .
C11' C 0.3935(6) -0.04124(14) -0.2893(3) 0.0613(11) Uani 1 1 d . . .
H11' H 0.4058 -0.0602 -0.3437 0.074 Uiso 1 1 calc R . .
C12' C 0.2660(5) -0.00374(13) -0.2877(2) 0.0553(10) Uani 1 1 d . . .
H12' H 0.1902 0.0033 -0.3409 0.066 Uiso 1 1 calc R . .
C13' C 0.2486(5) 0.02381(11) -0.2082(2) 0.0461(9) Uani 1 1 d . . .
H13' H 0.1605 0.0498 -0.2072 0.055 Uiso 1 1 calc R . .
C14' C 0.0509(8) -0.0007(3) 0.2970(4) 0.0619(17) Uani 0.60 1 d PU A 1
H14C H 0.0712 -0.0372 0.2870 0.074 Uiso 0.60 1 calc PR A 1
H14D H -0.0090 0.0136 0.2404 0.074 Uiso 0.60 1 calc PR A 1
C15' C -0.0650(10) 0.0065(3) 0.3750(5) 0.028(2) Uani 0.50 1 d PGU A 1
C16' C -0.1977(14) -0.0300(3) 0.3824(7) 0.062(3) Uani 0.60 1 d PGU A 1
H16' H -0.2118 -0.0561 0.3379 0.075 Uiso 0.60 1 calc PR A 1
C17' C -0.3097(16) -0.0283(5) 0.4549(11) 0.075(4) Uani 0.50 1 d PGU A 1
H17' H -0.4004 -0.0533 0.4600 0.090 Uiso 0.50 1 calc PR A 1
C18' C -0.289(2) 0.0098(7) 0.5201(9) 0.133(8) Uani 0.50 1 d PGU A 1
H18' H -0.3657 0.0109 0.5696 0.160 Uiso 0.50 1 calc PR A 1
C19' C -0.156(2) 0.0463(5) 0.5127(8) 0.098(6) Uani 0.40 1 d PGU A 1
H19' H -0.1423 0.0724 0.5572 0.118 Uiso 0.40 1 calc PR A 1
C20' C -0.0444(13) 0.0447(3) 0.4401(7) 0.069(4) Uani 0.50 1 d PGU A 1
H20' H 0.0463 0.0696 0.4351 0.083 Uiso 0.50 1 calc PR A 1
C14" C 0.0871(11) 0.0571(3) 0.3695(5) 0.047(2) Uani 0.40 1 d PU A 2
H14E H 0.1576 0.0737 0.4208 0.056 Uiso 0.40 1 calc PR A 2
H14F H 0.0352 0.0838 0.3284 0.056 Uiso 0.40 1 calc PR A 2
C15" C -0.0542(9) 0.0280(4) 0.4046(6) 0.041(3) Uani 0.50 1 d PGU A 2
C16" C -0.1148(12) -0.0159(4) 0.3604(4) 0.036(3) Uani 0.40 1 d PGU A 2
H16" H -0.0582 -0.0276 0.3079 0.043 Uiso 0.40 1 calc PR A 2
C17" C -0.2581(15) -0.0427(3) 0.3931(8) 0.066(3) Uani 0.50 1 d PGU A 2
H17" H -0.2995 -0.0727 0.3629 0.079 Uiso 0.50 1 calc PR A 2
C18" C -0.3408(14) -0.0256(5) 0.4699(9) 0.074(4) Uani 0.50 1 d PGU A 2
H18" H -0.4388 -0.0439 0.4923 0.089 Uiso 0.50 1 calc PR A 2
C19" C -0.2802(15) 0.0183(5) 0.5141(7) 0.083(4) Uani 0.60 1 d PGU A 2
H19" H -0.3368 0.0299 0.5666 0.099 Uiso 0.60 1 calc PR A 2
C20" C -0.1369(14) 0.0451(3) 0.4814(7) 0.058(3) Uani 0.50 1 d PGU A 2
H20" H -0.0955 0.0750 0.5116 0.070 Uiso 0.50 1 calc PR A 2
C21' C 0.4284(5) 0.16126(13) 0.3056(3) 0.0606(10) Uani 1 1 d . . .
H21C H 0.3053 0.1741 0.2899 0.073 Uiso 1 1 calc R A .
H21D H 0.4978 0.1881 0.3391 0.073 Uiso 1 1 calc R . .
C22' C 0.8743(5) 0.09638(13) 0.0694(2) 0.0407(8) Uani 1 1 d . . .
C23' C 0.9496(4) 0.13745(11) 0.0108(2) 0.0410(8) Uani 1 1 d . A .
H23' H 1.0837 0.1379 0.0216 0.049 Uiso 1 1 calc R . .
C24' C 0.9039(4) 0.12990(11) -0.0899(2) 0.0384(8) Uani 1 1 d . . .
C25' C 0.9749(4) 0.16313(12) -0.1510(3) 0.0481(9) Uani 1 1 d . A .
H25' H 1.0537 0.1892 -0.1288 0.058 Uiso 1 1 calc R . .
C26' C 0.9329(5) 0.15889(14) -0.2434(3) 0.0560(10) Uani 1 1 d . . .
H26' H 0.9808 0.1824 -0.2845 0.067 Uiso 1 1 calc R A .
C27' C 0.8216(5) 0.12076(14) -0.2765(3) 0.0563(10) Uani 1 1 d . A .
H27' H 0.7919 0.1179 -0.3404 0.068 Uiso 1 1 calc R . .
C28' C 0.7529(5) 0.08641(13) -0.2162(3) 0.0541(10) Uani 1 1 d . . .
H28' H 0.6775 0.0596 -0.2386 0.065 Uiso 1 1 calc R A .
C29' C 0.7948(4) 0.09140(12) -0.1236(2) 0.0447(9) Uani 1 1 d . A .
H29' H 0.7476 0.0678 -0.0823 0.054 Uiso 1 1 calc R . .
C30' C 0.9195(5) 0.19944(13) 0.1242(3) 0.0497(9) Uani 1 1 d . . .
C31' C 0.8249(6) 0.24724(13) 0.1463(3) 0.0686(11) Uani 1 1 d . . .
H31D H 0.6950 0.2409 0.1461 0.103 Uiso 1 1 calc R . .
H31E H 0.8483 0.2729 0.1002 0.103 Uiso 1 1 calc R . .
H31F H 0.8692 0.2592 0.2069 0.103 Uiso 1 1 calc R . .

loop_
_atom_site_aniso_label
_atom_site_aniso_U_11
_atom_site_aniso_U_22
_atom_site_aniso_U_33
_atom_site_aniso_U_23
_atom_site_aniso_U_13
_atom_site_aniso_U_12
O1 0.0475(14) 0.0723(15) 0.0287(13) 0.0091(11) 0.0041(11) 0.0145(13)
O3 0.0496(14) 0.0363(11) 0.0401(13) 0.0041(11) -0.0055(11) 0.0063(11)
O4 0.0639(17) 0.0495(13) 0.0431(14) 0.0080(12) -0.0016(12) -0.0079(12)
O5 0.0569(16) 0.0460(13) 0.0492(16) 0.0012(11) -0.0020(13) -0.0003(12)
O6 0.0334(14) 0.0525(13) 0.0433(14) -0.0108(11) 0.0022(11) 0.0084(11)
O7 0.0467(15) 0.0539(15) 0.0610(16) -0.0102(12) 0.0013(12) 0.0157(12)
O8 0.0451(14) 0.0457(12) 0.0402(14) 0.0030(10) 0.0109(11) 0.0061(10)
O9 0.079(2) 0.0642(16) 0.0520(16) -0.0036(13) 0.0265(14) 0.0153(14)
N1 0.044(3) 0.051(3) 0.044(2) 0.001(2) 0.0056(18) 0.019(2)
N2 0.048(3) 0.055(3) 0.028(2) 0.022(2) 0.020(2) 0.037(2)
N3 0.093(3) 0.135(4) 0.090(3) 0.013(3) 0.014(2) 0.035(3)
C1 0.038(2) 0.0517(19) 0.034(2) -0.0039(17) 0.0038(17) 0.0106(17)
C2 0.045(2) 0.0365(16) 0.0357(19) -0.0021(15) 0.0088(16) 0.0071(16)
C3 0.040(2) 0.0355(17) 0.0322(19) -0.0024(15) -0.0009(16) 0.0066(16)
C4 0.049(2) 0.0421(18) 0.0312(19) 0.0017(15) 0.0082(17) 0.0058(16)
C5 0.040(2) 0.050(2) 0.041(2) 0.0015(17) 0.0067(17) 0.0001(16)
C6 0.036(2) 0.0522(19) 0.037(2) -0.0078(17) 0.0083(17) 0.0074(17)
C7 0.055(2) 0.095(3) 0.034(2) 0.003(2) 0.0151(19) 0.012(2)
C8 0.052(3) 0.068(2) 0.028(2) -0.0008(18) 0.0011(19) -0.018(2)
C9 0.076(3) 0.045(2) 0.042(2) -0.0032(18) -0.002(2) -0.010(2)
C10 0.112(4) 0.044(2) 0.057(3) 0.001(2) -0.011(3) -0.005(2)
C11 0.157(6) 0.064(3) 0.059(3) 0.018(2) -0.002(4) -0.035(3)
C12 0.103(4) 0.106(4) 0.054(3) 0.014(3) 0.010(3) -0.042(3)
C13 0.066(3) 0.104(3) 0.045(3) 0.002(2) -0.001(2) -0.028(2)
C14 0.054(2) 0.0490(19) 0.055(2) 0.0112(19) -0.0029(19) 0.0011(19)
C15 0.039(2) 0.0393(18) 0.051(2) 0.0007(18) -0.0017(19) 0.0071(17)
C16 0.055(3) 0.049(2) 0.044(2) -0.0032(18) 0.0099(19) -0.0031(19)
C17 0.058(3) 0.059(2) 0.061(3) -0.004(2) 0.022(2) -0.006(2)
C18 0.042(2) 0.061(2) 0.081(3) -0.013(2) -0.001(2) 0.003(2)
C19 0.067(3) 0.057(2) 0.078(3) 0.010(2) -0.031(2) -0.001(2)
C20 0.071(3) 0.051(2) 0.075(3) 0.022(2) -0.011(2) -0.008(2)
C21 0.063(3) 0.054(2) 0.060(3) 0.007(2) -0.007(2) -0.0058(19)
C22 0.033(2) 0.055(2) 0.036(2) 0.0001(17) 0.0080(16) 0.0057(19)
C23 0.036(2) 0.046(2) 0.044(2) -0.0015(17) 0.0076(17) 0.0072(16)
C24 0.030(2) 0.0426(18) 0.043(2) 0.0007(17) -0.0002(16) 0.0056(16)
C25 0.040(2) 0.049(2) 0.054(3) -0.0009(18) -0.0017(18) -0.0086(16)
C26 0.056(2) 0.052(2) 0.039(2) -0.0041(18) -0.0082(18) 0.0007(19)
C27 0.055(2) 0.064(2) 0.033(2) 0.0058(19) -0.0041(18) 0.003(2)
C28 0.069(3) 0.059(2) 0.040(2) 0.0072(19) 0.000(2) -0.012(2)
C29 0.055(2) 0.047(2) 0.047(2) -0.0027(18) -0.0074(19) 0.0015(18)
C30 0.055(3) 0.050(2) 0.042(2) -0.0010(19) 0.0054(19) -0.0004(19)
C31 0.077(3) 0.054(2) 0.044(2) 0.0076(18) 0.010(2) 0.0096(19)
O1' 0.0336(13) 0.0525(13) 0.0366(14) 0.0005(11) 0.0049(11) 0.0079(10)
O3' 0.0648(19) 0.0898(18) 0.0467(15) -0.0121(14) 0.0228(14) -0.0335(16)
O4' 0.0729(18) 0.0616(16) 0.0429(14) -0.0133(13) 0.0049(12) 0.0054(13)
O5' 0.0706(17) 0.0398(13) 0.0524(16) -0.0034(11) 0.0052(13) 0.0084(12)
O6' 0.0282(14) 0.0433(12) 0.0513(15) 0.0102(11) 0.0054(11) 0.0038(10)
O7' 0.0451(15) 0.0541(15) 0.0640(16) 0.0150(12) 0.0115(12) 0.0175(13)
O8' 0.0429(14) 0.0413(12) 0.0469(16) -0.0003(11) 0.0001(11) -0.0034(11)
O9' 0.0563(17) 0.0772(17) 0.0513(16) 0.0002(14) -0.0117(14) -0.0006(14)
N1' 0.035(2) 0.075(4) 0.0328(19) 0.018(2) 0.0082(15) -0.002(3)
N2' 0.089(5) 0.032(3) 0.112(5) -0.020(3) -0.068(4) 0.019(3)
N3' 0.158(5) 0.130(4) 0.159(5) -0.001(4) -0.031(4) -0.009(4)
C1' 0.035(2) 0.0404(17) 0.0308(19) 0.0014(15) 0.0060(16) 0.0083(15)
C2' 0.035(2) 0.0434(18) 0.036(2) 0.0022(15) 0.0006(16) 0.0020(16)
C3' 0.036(2) 0.066(2) 0.036(2) -0.0041(18) 0.0040(17) 0.0015(18)
C4' 0.041(2) 0.0454(19) 0.039(2) -0.0025(17) 0.0003(18) 0.0014(17)
C5' 0.043(2) 0.0427(19) 0.044(2) -0.0019(16) -0.0054(18) 0.0002(17)
C6' 0.031(2) 0.0389(17) 0.045(2) 0.0090(16) 0.0023(17) 0.0039(15)
C7' 0.036(2) 0.055(2) 0.038(2) -0.0017(17) -0.0010(17) 0.0091(16)
C8' 0.037(2) 0.0371(17) 0.041(2) -0.0028(16) 0.0131(18) -0.0052(16)
C9' 0.048(2) 0.052(2) 0.048(2) -0.0030(19) 0.0090(18) 0.0059(19)
C10' 0.058(3) 0.063(2) 0.066(3) -0.011(2) 0.018(2) 0.014(2)
C11' 0.066(3) 0.065(3) 0.055(3) -0.016(2) 0.023(2) -0.004(2)
C12' 0.066(3) 0.056(2) 0.045(2) -0.0052(19) 0.006(2) 0.003(2)
C13' 0.048(2) 0.0419(19) 0.048(2) -0.0003(18) 0.0031(19) 0.0053(17)
C14' 0.046(4) 0.099(5) 0.042(4) -0.016(3) 0.011(3) -0.006(4)
C15' 0.019(5) 0.042(6) 0.024(6) -0.002(4) 0.001(4) -0.011(4)
C16' 0.026(7) 0.069(5) 0.094(8) 0.005(5) 0.014(4) 0.008(4)
C17' 0.044(7) 0.106(10) 0.078(10) 0.047(8) 0.031(7) 0.010(7)
C18' 0.172(16) 0.139(15) 0.095(13) 0.016(9) 0.056(12) 0.000(12)
C19' 0.123(14) 0.124(11) 0.056(10) -0.017(8) 0.066(9) 0.009(9)
C20' 0.108(9) 0.066(6) 0.035(8) -0.026(5) 0.019(6) 0.019(5)
C14" 0.053(6) 0.055(5) 0.036(5) -0.018(4) 0.024(4) -0.009(4)
C15" 0.035(5) 0.071(8) 0.017(6) -0.004(5) 0.006(4) 0.010(5)
C16" 0.008(8) 0.056(8) 0.042(6) -0.006(6) -0.003(5) -0.004(5)
C17" 0.036(8) 0.113(8) 0.049(6) 0.028(5) 0.006(6) 0.008(5)
C18" 0.042(7) 0.097(8) 0.087(10) 0.040(8) 0.031(7) 0.040(5)
C19" 0.074(8) 0.114(7) 0.065(7) 0.031(5) 0.048(6) 0.058(6)
C20" 0.059(7) 0.092(7) 0.026(6) 0.004(4) 0.019(5) 0.018(5)
C21' 0.067(3) 0.055(2) 0.059(3) -0.015(2) -0.004(2) 0.014(2)
C22' 0.029(2) 0.050(2) 0.043(2) 0.0035(17) 0.0006(17) 0.0029(18)
C23' 0.027(2) 0.0443(19) 0.051(2) 0.0015(17) 0.0020(17) 0.0022(16)
C24' 0.0263(19) 0.0416(19) 0.048(2) 0.0000(17) 0.0036(17) 0.0012(16)
C25' 0.041(2) 0.052(2) 0.052(3) 0.0055(19) 0.0060(19) -0.0052(17)
C26' 0.050(2) 0.065(2) 0.054(3) 0.017(2) 0.010(2) -0.007(2)
C27' 0.051(2) 0.075(3) 0.044(2) 0.000(2) 0.006(2) 0.004(2)
C28' 0.055(2) 0.061(2) 0.047(3) -0.0051(19) 0.005(2) -0.0117(19)
C29' 0.041(2) 0.049(2) 0.045(2) 0.0014(16) 0.0082(17) -0.0035(17)
C30' 0.041(2) 0.056(2) 0.051(3) -0.001(2) 0.000(2) -0.0133(19)
C31' 0.086(3) 0.054(2) 0.065(3) -0.016(2) 0.002(2) -0.003(2)

loop_
_atom_type_symbol
_atom_type_description
_atom_type_scat_dispersion_real
_atom_type_scat_dispersion_imag
_atom_type_scat_source
C C 0.0033 0.0016 'International Tables Vol C Tables 4.2.6.8 and 6.1.1.4'
H H 0.0000 0.0000 'International Tables Vol C Tables 4.2.6.8 and 6.1.1.4'
N N 0.0061 0.0033 'International Tables Vol C Tables 4.2.6.8 and 6.1.1.4'
O O 0.0106 0.0060 'International Tables Vol C Tables 4.2.6.8 and 6.1.1.4'

loop_
_geom_angle_atom_site_label_1
_geom_angle_atom_site_label_2
_geom_angle_atom_site_label_3
_geom_angle
C1 O1 C7 113.0(2)
C14 O3 C3 114.6(2)
C21 O4 C4 107.7(2)
C21 O5 C5 105.2(2)
C22 O6 C6 118.8(2)
C30 O8 C23 114.8(2)
N2 N1 C2 116.8(7)
N1 N2 N3 172.8(7)
O1 C1 C6 106.9(2)
O1 C1 C2 112.9(3)
C6 C1 C2 109.7(3)
O1 C1 H1 109.1
C6 C1 H1 109.1
C2 C1 H1 109.1
C3 C2 C1 109.3(2)
C3 C2 N1 111.2(3)
C1 C2 N1 106.8(3)
C3 C2 H2 109.9
C1 C2 H2 109.9
N1 C2 H2 109.9
O3 C3 C2 107.6(2)
O3 C3 C4 112.3(2)
C2 C3 C4 112.7(2)
O3 C3 H3 108.0
C2 C3 H3 108.0
C4 C3 H3 108.0
O4 C4 C3 110.4(2)
O4 C4 C5 101.6(2)
C3 C4 C5 113.2(3)
O4 C4 H4 110.4
C3 C4 H4 110.4
C5 C4 H4 110.4
O5 C5 C6 110.6(3)
O5 C5 C4 101.5(2)
C6 C5 C4 115.9(3)
O5 C5 H5 109.5
C6 C5 H5 109.5
C4 C5 H5 109.5
O6 C6 C5 107.3(2)
O6 C6 C1 108.4(2)
C5 C6 C1 112.9(3)
O6 C6 H6 109.4
C5 C6 H6 109.4
C1 C6 H6 109.4
O1 C7 C8 108.6(3)
O1 C7 H7A 110.0
C8 C7 H7A 110.0
O1 C7 H7B 110.0
C8 C7 H7B 110.0
H7A C7 H7B 108.3
C13 C8 C9 119.1(4)
C13 C8 C7 117.7(4)
C9 C8 C7 123.2(3)
C8 C9 C10 120.6(4)
C8 C9 H9 119.7
C10 C9 H9 119.7
C11 C10 C9 119.8(4)
C11 C10 H10 120.1
C9 C10 H10 120.1
C12 C11 C10 120.2(4)
C12 C11 H11 119.9
C10 C11 H11 119.9
C11 C12 C13 120.2(4)
C11 C12 H12 119.9
C13 C12 H12 119.9
C8 C13 C12 120.0(5)
C8 C13 H13 120.0
C12 C13 H13 120.0
O3 C14 C15 110.8(3)
O3 C14 H14A 109.5
C15 C14 H14A 109.5
O3 C14 H14B 109.5
C15 C14 H14B 109.5
H14A C14 H14B 108.1
C16 C15 C20 118.0(3)
C16 C15 C14 123.2(3)
C20 C15 C14 118.9(3)
C17 C16 C15 121.3(3)
C17 C16 H16 119.4
C15 C16 H16 119.4
C16 C17 C18 120.4(4)
C16 C17 H17 119.8
C18 C17 H17 119.8
C19 C18 C17 119.7(4)
C19 C18 H18 120.1
C17 C18 H18 120.1
C18 C19 C20 119.9(4)
C18 C19 H19 120.0
C20 C19 H19 120.0
C15 C20 C19 120.7(3)
C15 C20 H20 119.7
C19 C20 H20 119.7
O5 C21 O4 108.0(3)
O5 C21 H21A 110.1
O4 C21 H21A 110.1
O5 C21 H21B 110.1
O4 C21 H21B 110.1
H21A C21 H21B 108.4
O7 C22 O6 125.5(3)
O7 C22 C23 123.7(3)
O6 C22 C23 110.7(3)
O8 C23 C24 106.7(2)
O8 C23 C22 110.7(3)
C24 C23 C22 113.2(3)
O8 C23 H23 108.7
C24 C23 H23 108.7
C22 C23 H23 108.7
C29 C24 C25 118.2(3)
C29 C24 C23 122.1(3)
C25 C24 C23 119.6(3)
C26 C25 C24 120.7(3)
C26 C25 H25 119.6
C24 C25 H25 119.6
C27 C26 C25 120.1(3)
C27 C26 H26 119.9
C25 C26 H26 119.9
C26 C27 C28 119.8(3)
C26 C27 H27 120.1
C28 C27 H27 120.1
C27 C28 C29 120.0(3)
C27 C28 H28 120.0
C29 C28 H28 120.0
C28 C29 C24 121.1(3)
C28 C29 H29 119.4
C24 C29 H29 119.4
O9 C30 O8 122.3(3)
O9 C30 C31 126.3(3)
O8 C30 C31 111.3(3)
C30 C31 H31A 109.5
C30 C31 H31B 109.5
H31A C31 H31B 109.5
C30 C31 H31C 109.5
H31A C31 H31C 109.5
H31B C31 H31C 109.5
C1' O1' C7' 112.2(2)
C14' O3' C3' 124.6(3)
C14' O3' C14" 80.2(4)
C3' O3' C14" 108.3(4)
C21' O4' C4' 106.5(2)
C21' O5' C5' 106.0(2)
C22' O6' C6' 118.4(2)
C30' O8' C23' 114.3(3)
N2' N1' C2' 119.3(9)
N1' N2' N3' 175.9(10)
O1' C1' C2' 113.1(2)
O1' C1' C6' 108.5(2)
C2' C1' C6' 109.4(2)
O1' C1' H1' 108.6
C2' C1' H1' 108.6
C6' C1' H1' 108.6
C1' C2' C3' 108.6(2)
C1' C2' N1' 107.6(3)
C3' C2' N1' 112.4(3)
C1' C2' H2' 109.4
C3' C2' H2' 109.4
N1' C2' H2' 109.4
O3' C3' C2' 111.3(3)
O3' C3' C4' 107.6(3)
C2' C3' C4' 112.4(3)
O3' C3' H3' 108.5
C2' C3' H3' 108.5
C4' C3' H3' 108.5
O4' C4' C5' 101.3(2)
O4' C4' C3' 110.7(3)
C5' C4' C3' 113.6(3)
O4' C4' H4' 110.3
C5' C4' H4' 110.3
C3' C4' H4' 110.3
O5' C5' C4' 102.2(3)
O5' C5' C6' 109.4(2)
C4' C5' C6' 115.9(3)
O5' C5' H5' 109.7
C4' C5' H5' 109.7
C6' C5' H5' 109.7
O6' C6' C1' 108.9(2)
O6' C6' C5' 108.2(2)
C1' C6' C5' 111.1(3)
O6' C6' H6' 109.6
C1' C6' H6' 109.6
C5' C6' H6' 109.6
O1' C7' C8' 110.6(3)
O1' C7' H7'1 109.5
C8' C7' H7'1 109.5
O1' C7' H7'2 109.5
C8' C7' H7'2 109.5
H7'1 C7' H7'2 108.1
C9' C8' C13' 118.7(3)
C9' C8' C7' 122.6(3)
C13' C8' C7' 118.7(3)
C8' C9' C10' 120.6(3)
C8' C9' H9' 119.7
C10' C9' H9' 119.7
C11' C10' C9' 120.0(3)
C11' C10' H10' 120.0
C9' C10' H10' 120.0
C10' C11' C12' 120.3(3)
C10' C11' H11' 119.9
C12' C11' H11' 119.9
C11' C12' C13' 119.7(3)
C11' C12' H12' 120.2
C13' C12' H12' 120.2
C8' C13' C12' 120.8(3)
C8' C13' H13' 119.6
C12' C13' H13' 119.6
O3' C14' C15' 108.8(5)
O3' C14' H14C 109.9
C15' C14' H14C 109.9
O3' C14' H14D 109.9
C15' C14' H14D 109.9
H14C C14' H14D 108.3
C16' C15' C20' 120.0
C16' C15' C14' 114.8(8)
C20' C15' C14' 125.2(8)
C15' C16' C17' 120.0
C15' C16' H16' 120.0
C17' C16' H16' 120.0
C16' C17' C18' 120.0
C16' C17' H17' 120.0
C18' C17' H17' 120.0
C19' C18' C17' 120.0
C19' C18' H18' 120.0
C17' C18' H18' 120.0
C18' C19' C20' 120.0
C18' C19' H19' 120.0
C20' C19' H19' 120.0
C19' C20' C15' 120.0
C19' C20' H20' 120.0
C15' C20' H20' 120.0
C15" C14" O3' 110.2(7)
C15" C14" H14E 109.6
O3' C14" H14E 109.6
C15" C14" H14F 109.6
O3' C14" H14F 109.6
H14E C14" H14F 108.1
C16" C15" C20" 120.0
C16" C15" C14" 120.6(9)
C20" C15" C14" 119.3(9)
C17" C16" C15" 120.0
C17" C16" H16" 120.0
C15" C16" H16" 120.0
C18" C17" C16" 120.0
C18" C17" H17" 120.0
C16" C17" H17" 120.0
C17" C18" C19" 120.0
C17" C18" H18" 120.0
C19" C18" H18" 120.0
C20" C19" C18" 120.0
C20" C19" H19" 120.0
C18" C19" H19" 120.0
C19" C20" C15" 120.0
C19" C20" H20" 120.0
C15" C20" H20" 120.0
O5' C21' O4' 108.1(3)
O5' C21' H21C 110.1
O4' C21' H21C 110.1
O5' C21' H21D 110.1
O4' C21' H21D 110.1
H21C C21' H21D 108.4
O7' C22' O6' 125.1(3)
O7' C22' C23' 123.2(3)
O6' C22' C23' 111.6(3)
O8' C23' C24' 107.4(2)
O8' C23' C22' 110.6(3)
C24' C23' C22' 113.0(3)
O8' C23' H23' 108.6
C24' C23' H23' 108.6
C22' C23' H23' 108.6
C29' C24' C25' 118.7(3)
C29' C24' C23' 122.8(3)
C25' C24' C23' 118.5(3)
C26' C25' C24' 120.8(3)
C26' C25' H25' 119.6
C24' C25' H25' 119.6
C25' C26' C27' 120.1(3)
C25' C26' H26' 119.9
C27' C26' H26' 119.9
C26' C27' C28' 119.7(3)
C26' C27' H27' 120.2
C28' C27' H27' 120.2
C29' C28' C27' 119.5(3)
C29' C28' H28' 120.2
C27' C28' H28' 120.2
C24' C29' C28' 121.1(3)
C24' C29' H29' 119.5
C28' C29' H29' 119.5
O9' C30' O8' 122.4(3)
O9' C30' C31' 126.9(3)
O8' C30' C31' 110.7(3)
C30' C31' H31D 109.5
C30' C31' H31E 109.5
H31D C31' H31E 109.5
C30' C31' H31F 109.5
H31D C31' H31F 109.5
H31E C31' H31F 109.5

loop_
_geom_bond_atom_site_label_1
_geom_bond_atom_site_label_2
_geom_bond_distance
O1 C1 1.425(3)
O1 C7 1.426(4)
O3 C14 1.403(3)
O3 C3 1.417(3)
O4 C21 1.416(4)
O4 C4 1.435(3)
O5 C21 1.409(4)
O5 C5 1.426(4)
O6 C22 1.333(4)
O6 C6 1.446(4)
O7 C22 1.201(4)
O8 C30 1.356(4)
O8 C23 1.443(3)
O9 C30 1.197(4)
N1 N2 0.807(4)
N1 C2 1.545(5)
N2 N3 1.352(6)
C1 C6 1.510(4)
C1 C2 1.523(4)
C1 H1 1.0000
C2 C3 1.510(4)
C2 H2 1.0000
C3 C4 1.526(4)
C3 H3 1.0000
C4 C5 1.527(4)
C4 H4 1.0000
C5 C6 1.503(4)
C5 H5 1.0000
C6 H6 1.0000
C7 C8 1.514(5)
C7 H7A 0.9900
C7 H7B 0.9900
C8 C13 1.374(5)
C8 C9 1.378(5)
C9 C10 1.383(5)
C9 H9 0.9500
C10 C11 1.372(7)
C10 H10 0.9500
C11 C12 1.358(7)
C11 H11 0.9500
C12 C13 1.399(6)
C12 H12 0.9500
C13 H13 0.9500
C14 C15 1.503(4)
C14 H14A 0.9900
C14 H14B 0.9900
C15 C16 1.370(4)
C15 C20 1.380(5)
C16 C17 1.361(5)
C16 H16 0.9500
C17 C18 1.367(5)
C17 H17 0.9500
C18 C19 1.355(5)
C18 H18 0.9500
C19 C20 1.385(5)
C19 H19 0.9500
C20 H20 0.9500
C21 H21A 0.9900
C21 H21B 0.9900
C22 C23 1.512(4)
C23 C24 1.504(4)
C23 H23 1.0000
C24 C29 1.382(4)
C24 C25 1.385(4)
C25 C26 1.380(5)
C25 H25 0.9500
C26 C27 1.372(5)
C26 H26 0.9500
C27 C28 1.375(4)
C27 H27 0.9500
C28 C29 1.376(4)
C28 H28 0.9500
C29 H29 0.9500
C30 C31 1.477(4)
C31 H31A 0.9800
C31 H31B 0.9800
C31 H31C 0.9800
O1' C1' 1.418(3)
O1' C7' 1.424(3)
O3' C14' 1.363(6)
O3' C3' 1.414(4)
O3' C14" 1.536(8)
O4' C21' 1.427(4)
O4' C4' 1.435(4)
O5' C21' 1.416(4)
O5' C5' 1.431(4)
O6' C22' 1.331(4)
O6' C6' 1.439(4)
O7' C22' 1.202(4)
O8' C30' 1.364(4)
O8' C23' 1.437(4)
O9' C30' 1.190(4)
N1' N2' 0.741(5)
N1' C2' 1.585(6)
N2' N3' 1.408(7)
C1' C2' 1.508(4)
C1' C6' 1.516(4)
C1' H1' 1.0000
C2' C3' 1.520(4)
C2' H2' 1.0000
C3' C4' 1.524(4)
C3' H3' 1.0000
C4' C5' 1.512(5)
C4' H4' 1.0000
C5' C6' 1.516(4)
C5' H5' 1.0000
C6' H6' 1.0000
C7' C8' 1.488(4)
C7' H7'1 0.9900
C7' H7'2 0.9900
C8' C9' 1.380(4)
C8' C13' 1.386(4)
C9' C10' 1.386(5)
C9' H9' 0.9500
C10' C11' 1.372(5)
C10' H10' 0.9500
C11' C12' 1.374(5)
C11' H11' 0.9500
C12' C13' 1.386(5)
C12' H12' 0.9500
C13' H13' 0.9500
C14' C15' 1.485(8)
C14' H14C 0.9900
C14' H14D 0.9900
C15' C16' 1.3900
C15' C20' 1.3900
C16' C17' 1.3900
C16' H16' 0.9500
C17' C18' 1.3900
C17' H17' 0.9500
C18' C19' 1.3900
C18' H18' 0.9500
C19' C20' 1.3900
C19' H19' 0.9500
C20' H20' 0.9500
C14" C15" 1.424(10)
C14" H14E 0.9900
C14" H14F 0.9900
C15" C16" 1.3900
C15" C20" 1.3900
C16" C17" 1.3900
C16" H16" 0.9500
C17" C18" 1.3900
C17" H17" 0.9500
C18" C19" 1.3900
C18" H18" 0.9500
C19" C20" 1.3900
C19" H19" 0.9500
C20" H20" 0.9500
C21' H21C 0.9900
C21' H21D 0.9900
C22' C23' 1.513(4)
C23' C24' 1.503(4)
C23' H23' 1.0000
C24' C29' 1.374(4)
C24' C25' 1.383(4)
C25' C26' 1.371(5)
C25' H25' 0.9500
C26' C27' 1.374(5)
C26' H26' 0.9500
C27' C28' 1.386(5)
C27' H27' 0.9500
C28' C29' 1.376(4)
C28' H28' 0.9500
C29' H29' 0.9500
C30' C31' 1.493(5)
C31' H31D 0.9800
C31' H31E 0.9800
C31' H31F 0.9800

loop_
_geom_torsion_atom_site_label_1
_geom_torsion_atom_site_label_2
_geom_torsion_atom_site_label_3
_geom_torsion_atom_site_label_4
_geom_torsion
C7 O1 C1 C6 -150.3(3)
C7 O1 C1 C2 89.0(3)
O1 C1 C2 C3 -178.2(2)
C6 C1 C2 C3 62.7(3)
O1 C1 C2 N1 61.5(3)
C6 C1 C2 N1 -57.6(3)
N2 N1 C2 C3 89.2(8)
N2 N1 C2 C1 -151.7(7)
C14 O3 C3 C2 -162.0(3)
C14 O3 C3 C4 73.5(3)
C1 C2 C3 O3 177.3(2)
N1 C2 C3 O3 -65.1(3)
C1 C2 C3 C4 -58.4(3)
N1 C2 C3 C4 59.2(3)
C21 O4 C4 C3 -97.0(3)
C21 O4 C4 C5 23.4(3)
O3 C3 C4 O4 -79.0(3)
C2 C3 C4 O4 159.3(2)
O3 C3 C4 C5 167.8(2)
C2 C3 C4 C5 46.1(3)
C21 O5 C5 C6 161.6(3)
C21 O5 C5 C4 38.1(3)
O4 C4 C5 O5 -37.5(3)
C3 C4 C5 O5 80.9(3)
O4 C4 C5 C6 -157.4(3)
C3 C4 C5 C6 -39.0(4)
C22 O6 C6 C5 121.9(3)
C22 O6 C6 C1 -115.8(3)
O5 C5 C6 O6 49.0(3)
C4 C5 C6 O6 163.8(3)
O5 C5 C6 C1 -70.4(3)
C4 C5 C6 C1 44.4(4)
O1 C1 C6 O6 62.7(3)
C2 C1 C6 O6 -174.6(2)
O1 C1 C6 C5 -178.5(2)
C2 C1 C6 C5 -55.8(3)
C1 O1 C7 C8 -168.0(3)
O1 C7 C8 C13 174.7(3)
O1 C7 C8 C9 -6.2(5)
C13 C8 C9 C10 -0.8(5)
C7 C8 C9 C10 -179.9(3)
C8 C9 C10 C11 1.2(5)
C9 C10 C11 C12 -1.0(6)
C10 C11 C12 C13 0.5(7)
C9 C8 C13 C12 0.4(5)
C7 C8 C13 C12 179.4(3)
C11 C12 C13 C8 -0.2(6)
C3 O3 C14 C15 166.5(3)
O3 C14 C15 C16 -34.1(4)
O3 C14 C15 C20 147.8(3)
C20 C15 C16 C17 -1.2(5)
C14 C15 C16 C17 -179.4(3)
C15 C16 C17 C18 1.5(5)
C16 C17 C18 C19 -0.5(6)
C17 C18 C19 C20 -0.8(6)
C16 C15 C20 C19 -0.1(5)
C14 C15 C20 C19 178.1(3)
C18 C19 C20 C15 1.1(6)
C5 O5 C21 O4 -24.7(3)
C4 O4 C21 O5 -0.6(4)
C6 O6 C22 O7 3.9(5)
C6 O6 C22 C23 -179.1(2)
C30 O8 C23 C24 -176.4(3)
C30 O8 C23 C22 60.0(3)
O7 C22 C23 O8 -152.0(3)
O6 C22 C23 O8 31.0(3)
O7 C22 C23 C24 88.2(4)
O6 C22 C23 C24 -88.8(3)
O8 C23 C24 C29 -127.1(3)
C22 C23 C24 C29 -5.1(4)
O8 C23 C24 C25 52.1(4)
C22 C23 C24 C25 174.2(3)
C29 C24 C25 C26 0.3(5)
C23 C24 C25 C26 -179.0(3)
C24 C25 C26 C27 0.5(5)
C25 C26 C27 C28 -1.3(5)
C26 C27 C28 C29 1.3(5)
C27 C28 C29 C24 -0.6(5)
C25 C24 C29 C28 -0.2(5)
C23 C24 C29 C28 179.1(3)
C23 O8 C30 O9 2.6(4)
C23 O8 C30 C31 -175.1(3)
C7' O1' C1' C2' 90.1(3)
C7' O1' C1' C6' -148.3(2)
O1' C1' C2' C3' -173.9(2)
C6' C1' C2' C3' 65.1(3)
O1' C1' C2' N1' 64.2(3)
C6' C1' C2' N1' -56.8(3)
N2' N1' C2' C1' -173.2(9)
N2' N1' C2' C3' 67.2(10)
C14' O3' C3' C2' -60.1(5)
C14" O3' C3' C2' -150.7(4)
C14' O3' C3' C4' 176.3(4)
C14" O3' C3' C4' 85.7(4)
C1' C2' C3' O3' -179.3(3)
N1' C2' C3' O3' -60.3(4)
C1' C2' C3' C4' -58.5(3)
N1' C2' C3' C4' 60.4(4)
C21' O4' C4' C5' 31.3(3)
C21' O4' C4' C3' -89.5(3)
O3' C3' C4' O4' -78.3(3)
C2' C3' C4' O4' 158.8(3)
O3' C3' C4' C5' 168.5(3)
C2' C3' C4' C5' 45.6(4)
C21' O5' C5' C4' 33.4(3)
C21' O5' C5' C6' 156.7(3)
O4' C4' C5' O5' -39.6(3)
C3' C4' C5' O5' 79.1(3)
O4' C4' C5' C6' -158.4(2)
C3' C4' C5' C6' -39.7(4)
C22' O6' C6' C1' -124.0(3)
C22' O6' C6' C5' 115.2(3)
O1' C1' C6' O6' 58.6(3)
C2' C1' C6' O6' -177.6(2)
O1' C1' C6' C5' 177.6(2)
C2' C1' C6' C5' -58.6(3)
O5' C5' C6' O6' 50.8(3)
C4' C5' C6' O6' 165.6(2)
O5' C5' C6' C1' -68.6(3)
C4' C5' C6' C1' 46.1(3)
C1' O1' C7' C8' -173.1(2)
O1' C7' C8' C9' 12.5(4)
O1' C7' C8' C13' -169.3(3)
C13' C8' C9' C10' 0.1(5)
C7' C8' C9' C10' 178.3(3)
C8' C9' C10' C11' -0.2(5)
C9' C10' C11' C12' 0.1(5)
C10' C11' C12' C13' 0.0(5)
C9' C8' C13' C12' 0.0(5)
C7' C8' C13' C12' -178.2(3)
C11' C12' C13' C8' -0.1(5)
C3' O3' C14' C15' -135.8(5)
C14" O3' C14' C15' -30.2(6)
O3' C14' C15' C16' -156.1(6)
O3' C14' C15' C20' 21.2(10)
C20' C15' C16' C17' 0.0
C14' C15' C16' C17' 177.4(9)
C15' C16' C17' C18' 0.0
C16' C17' C18' C19' 0.0
C17' C18' C19' C20' 0.0
C18' C19' C20' C15' 0.0
C16' C15' C20' C19' 0.0
C14' C15' C20' C19' -177.1(10)
C14' O3' C14" C15" 33.4(7)
C3' O3' C14" C15" 156.8(6)
O3' C14" C15" C16" -27.9(10)
O3' C14" C15" C20" 154.9(6)
C20" C15" C16" C17" 0.0
C14" C15" C16" C17" -177.2(9)
C15" C16" C17" C18" 0.0
C16" C17" C18" C19" 0.0
C17" C18" C19" C20" 0.0
C18" C19" C20" C15" 0.0
C16" C15" C20" C19" 0.0
C14" C15" C20" C19" 177.2(9)
C5' O5' C21' O4' -14.6(3)
C4' O4' C21' O5' -11.6(3)
C6' O6' C22' O7' 5.4(4)
C6' O6' C22' C23' -177.5(2)
C30' O8' C23' C24' -177.0(2)
C30' O8' C23' C22' 59.3(3)
O7' C22' C23' O8' -152.0(3)
O6' C22' C23' O8' 30.9(3)
O7' C22' C23' C24' 87.7(4)
O6' C22' C23' C24' -89.5(3)
O8' C23' C24' C29' -118.1(3)
C22' C23' C24' C29' 4.1(4)
O8' C23' C24' C25' 62.0(3)
C22' C23' C24' C25' -175.9(3)
C29' C24' C25' C26' 2.1(5)
C23' C24' C25' C26' -178.0(3)
C24' C25' C26' C27' -1.2(5)
C25' C26' C27' C28' -0.4(5)
C26' C27' C28' C29' 1.0(5)
C25' C24' C29' C28' -1.5(5)
C23' C24' C29' C28' 178.6(3)
C27' C28' C29' C24' 0.0(5)
C23' O8' C30' O9' 4.2(4)
C23' O8' C30' C31' -173.3(3)
